data_7023205
loop_
_publ_author_name
'Hayasaka, Kazumasa'
'Fukumoto, Kozo'
'Nakazawa, Hiroshi'

_publ_section_title
;
 Dehydrogenative desulfurization of thiourea derivatives to give
 carbodiimides, using hydrosilane and an iron complex.
;
_journal_issue 28
_journal_name_full 'Dalton transactions (Cambridge, England : 2003)'
_journal_page_first 10271
_journal_page_last 10276
_journal_paper_doi 10.1039/c3dt50996f
_journal_volume 42
_journal_year 2013
_chemical_formula_moiety 'C31 H34 Fe N2 O Si'
_chemical_formula_sum 'C31 H34 Fe N2 O Si'
_chemical_formula_weight 534.54
_space_group_IT_number 2
_symmetry_cell_setting triclinic
_symmetry_Int_Tables_number 2
_symmetry_space_group_name_Hall '-P 1'
_symmetry_space_group_name_H-M 'P -1'
_cell_angle_alpha 75.248(10)
_cell_angle_beta 85.249(12)
_cell_angle_gamma 87.497(12)
_cell_formula_units_Z 2
_cell_length_a 9.637(2)
_cell_length_b 11.752(3)
_cell_length_c 12.788(3)
_cell_measurement_reflns_used 5063
_cell_measurement_temperature 200(2)
_cell_measurement_theta_max 27.4835
_cell_measurement_theta_min 4.0270
_cell_volume 1395.4(6)
_computing_cell_refinement CrystalClear
_computing_data_collection 'CrystalClear (Rigaku, 2001)'
_computing_molecular_graphics 'Ortep-3 for Windows (Farrugia, 1997)'
_computing_publication_material SHELXL97
_computing_structure_refinement 'SHELXL-97 (Sheldrick, 1997)'
_computing_structure_solution 'SIR97 (Altomare <i>et al.</i>, 1999)'
_diffrn_ambient_temperature 200(2)
_diffrn_detector_area_resol_mean 7.32
_diffrn_measured_fraction_theta_full 0.985
_diffrn_measured_fraction_theta_max 0.977
_diffrn_measurement_details
;
scan:
Number of images: 360
Slice: -80.0000 - 100.0000
Image width: 0.5000
Exp time: 10.0000
Rotation axis: Phi
Omega: 0.0000
Chi: 0.0000
Phi: 0.0000
XTD: 35.2024
2theta: 9.8178
scan:
Number of images: 100
Slice: -30.0000 - 20.0000
Image width: 0.5000
Exp time: 10.0000
Rotation axis: Omega
Omega: 0.0000
Chi: 90.0000
Phi: 0.0000
XTD: 35.2024
2theta: 9.8178
scan:
Number of images: 100
Slice: -30.0000 - 20.0000
Image width: 0.5000
Exp time: 10.0000
Rotation axis: Omega
Omega: 0.0000
Chi: 90.0000
Phi: 90.0000
XTD: 35.2024
2theta: 9.8178
scan:
Number of images: 100
Slice: -30.0000 - 20.0000
Image width: 0.5000
Exp time: 10.0000
Rotation axis: Omega
Omega: 0.0000
Chi: 90.0000
Phi: 180.0000
XTD: 35.2024
2theta: 9.8178

;
_diffrn_measurement_device 'Mercury CCD (2x2 bin mode)'
_diffrn_measurement_device_details 'AFC7: Eulerian 3-circle'
_diffrn_measurement_device_type 'Rigaku/MSC Mercury CCD'
_diffrn_measurement_method '\w or \f'
_diffrn_radiation_detector CCD
_diffrn_radiation_monochromator 'Graphite Monochromator'
_diffrn_radiation_source 'Rotating Anode'
_diffrn_radiation_type MoK\a
_diffrn_radiation_wavelength 0.71070
_diffrn_reflns_av_R_equivalents 0.0489
_diffrn_reflns_av_sigmaI/netI 0.0639
_diffrn_reflns_limit_h_max 12
_diffrn_reflns_limit_h_min -11
_diffrn_reflns_limit_k_max 15
_diffrn_reflns_limit_k_min -14
_diffrn_reflns_limit_l_max 12
_diffrn_reflns_limit_l_min -16
_diffrn_reflns_number 13883
_diffrn_reflns_reduction_process 'Lp corrections applied'
_diffrn_reflns_theta_full 25.00
_diffrn_reflns_theta_max 27.48
_diffrn_reflns_theta_min 4.03
_diffrn_source_current 280.0000
_diffrn_source_power 16.8000
_diffrn_source_voltage 60.0000
_exptl_absorpt_coefficient_mu 0.609
_exptl_absorpt_correction_T_max 0.9529
_exptl_absorpt_correction_T_min 0.8776
_exptl_absorpt_correction_type multi-scan
_exptl_absorpt_process_details '(Jacobson, 1998)'
_exptl_crystal_colour Orange
_exptl_crystal_density_diffrn 1.272
_exptl_crystal_density_method 'not measured'
_exptl_crystal_description Prism
_exptl_crystal_F_000 564
_exptl_crystal_preparation 'mounted on the CryoLoop with Palaton oil and placed in N2 stream at 200(2) K'
_exptl_crystal_size_max 0.22
_exptl_crystal_size_mid 0.08
_exptl_crystal_size_min 0.08
_refine_diff_density_max 0.753
_refine_diff_density_min -0.493
_refine_diff_density_rms 0.073
_refine_ls_extinction_method none
_refine_ls_goodness_of_fit_ref 1.185
_refine_ls_hydrogen_treatment constr
_refine_ls_matrix_type full
_refine_ls_number_parameters 329
_refine_ls_number_reflns 6266
_refine_ls_number_restraints 0
_refine_ls_restrained_S_all 1.185
_refine_ls_R_factor_all 0.1060
_refine_ls_R_factor_gt 0.0856
_refine_ls_shift/su_max 0.000
_refine_ls_shift/su_mean 0.000
_refine_ls_structure_factor_coef Fsqd
_refine_ls_weighting_details 'calc w=1/[\s^2^(Fo^2^)+(0.0288P)^2^+3.1276P] where P=(Fo^2^+2Fc^2^)/3'
_refine_ls_weighting_scheme calc
_refine_ls_wR_factor_gt 0.1527
_refine_ls_wR_factor_ref 0.1612
_reflns_number_gt 5266
_reflns_number_total 6266
_reflns_threshold_expression >2sigma(I)
_cod_data_source_file c3dt50996f.txt
_cod_data_source_block HYK-315
_cod_depositor_comments
;
The following automatic conversions were performed:

'_exptl_absorpt_correction_type' value 'Multi-scan' changed to
'multi-scan' according to
/home/saulius/struct/CIF-dictionaries/cif_core.dic dictionary named
'cif_core.dic' version 2.4.2 from 2011-04-26.

Automatic conversion script
Id: cif_fix_values 1891 2012-01-12 08:04:46Z andrius 
;
_cod_original_cell_volume 1395.3(5)
_cod_original_sg_symbol_H-M P-1
_cod_database_code 7023205

loop_
_symmetry_equiv_pos_as_xyz
'x, y, z'
'-x, -y, -z'

loop_
_atom_site_label
_atom_site_type_symbol
_atom_site_fract_x
_atom_site_fract_y
_atom_site_fract_z
_atom_site_U_iso_or_equiv
_atom_site_adp_type
_atom_site_occupancy
_atom_site_symmetry_multiplicity
_atom_site_calc_flag
_atom_site_refinement_flags
Fe1 Fe 0.21682(6) 0.34965(5) 0.42768(4) 0.02923(17) Uani 1 1 d .
C1 C 0.1700(4) 0.4839(4) 0.3452(4) 0.0406(10) Uani 1 1 d .
O1 O 0.1392(4) 0.5757(3) 0.2896(3) 0.0626(10) Uani 1 1 d .
C2 C 0.3089(4) 0.2952(3) 0.3101(3) 0.0250(7) Uani 1 1 d .
N1 N 0.1882(3) 0.2542(3) 0.3285(2) 0.0252(6) Uani 1 1 d .
C3 C 0.0772(4) 0.2101(3) 0.2790(3) 0.0288(8) Uani 1 1 d .
H3A H 0.1182 0.1821 0.2153 0.035 Uiso 1 1 calc R
C4 C -0.0285(4) 0.3078(4) 0.2413(4) 0.0416(10) Uani 1 1 d .
H4A H -0.0677 0.3364 0.3034 0.062 Uiso 1 1 calc R
H4B H -0.1032 0.2778 0.2090 0.062 Uiso 1 1 calc R
H4C H 0.0170 0.3726 0.1873 0.062 Uiso 1 1 calc R
C5 C 0.0093(5) 0.1072(4) 0.3628(4) 0.0462(11) Uani 1 1 d .
H5A H 0.0784 0.0434 0.3834 0.069 Uiso 1 1 calc R
H5B H -0.0678 0.0788 0.3317 0.069 Uiso 1 1 calc R
H5C H -0.0263 0.1333 0.4271 0.069 Uiso 1 1 calc R
N2 N 0.4207(3) 0.2880(3) 0.2390(2) 0.0255(6) Uani 1 1 d .
C6 C 0.5338(4) 0.3740(3) 0.2296(3) 0.0316(9) Uani 1 1 d .
H6A H 0.6052 0.3595 0.1728 0.038 Uiso 1 1 calc R
C7 C 0.4814(6) 0.4992(4) 0.1906(6) 0.075(2) Uani 1 1 d .
H7A H 0.4321 0.5071 0.1250 0.112 Uiso 1 1 calc R
H7B H 0.5604 0.5522 0.1742 0.112 Uiso 1 1 calc R
H7C H 0.4176 0.5195 0.2472 0.112 Uiso 1 1 calc R
C8 C 0.6057(5) 0.3545(5) 0.3326(4) 0.0535(13) Uani 1 1 d .
H8A H 0.5391 0.3682 0.3906 0.080 Uiso 1 1 calc R
H8B H 0.6826 0.4091 0.3216 0.080 Uiso 1 1 calc R
H8C H 0.6422 0.2733 0.3529 0.080 Uiso 1 1 calc R
Si1 Si 0.43163(10) 0.18719(9) 0.15748(8) 0.0250(2) Uani 1 1 d .
C9 C 0.6183(4) 0.1648(3) 0.1102(3) 0.0299(8) Uani 1 1 d .
C10 C 0.6997(4) 0.0705(4) 0.1648(4) 0.0365(9) Uani 1 1 d .
H10A H 0.6594 0.0155 0.2265 0.044 Uiso 1 1 calc R
C11 C 0.8376(4) 0.0555(4) 0.1309(4) 0.0455(11) Uani 1 1 d .
H11A H 0.8914 -0.0086 0.1699 0.055 Uiso 1 1 calc R
C12 C 0.8976(5) 0.1335(5) 0.0403(4) 0.0482(12) Uani 1 1 d .
H12A H 0.9925 0.1232 0.0171 0.058 Uiso 1 1 calc R
C13 C 0.8190(5) 0.2262(5) -0.0164(4) 0.0478(12) Uani 1 1 d .
H13A H 0.8595 0.2801 -0.0788 0.057 Uiso 1 1 calc R
C14 C 0.6806(4) 0.2404(4) 0.0181(3) 0.0412(10) Uani 1 1 d .
H14A H 0.6267 0.3035 -0.0223 0.049 Uiso 1 1 calc R
C15 C 0.3658(4) 0.0447(3) 0.2454(3) 0.0300(8) Uani 1 1 d .
C16 C 0.3809(4) 0.0168(4) 0.3570(3) 0.0349(9) Uani 1 1 d .
H16A H 0.4212 0.0723 0.3874 0.042 Uiso 1 1 calc R
C17 C 0.3381(5) -0.0908(4) 0.4246(4) 0.0474(11) Uani 1 1 d .
H17A H 0.3483 -0.1077 0.5003 0.057 Uiso 1 1 calc R
C18 C 0.2808(5) -0.1728(4) 0.3811(4) 0.0558(14) Uani 1 1 d .
H18A H 0.2515 -0.2462 0.4267 0.067 Uiso 1 1 calc R
C19 C 0.2665(6) -0.1473(4) 0.2716(5) 0.0618(15) Uani 1 1 d .
H19A H 0.2284 -0.2043 0.2418 0.074 Uiso 1 1 calc R
C20 C 0.3065(5) -0.0395(4) 0.2032(4) 0.0461(11) Uani 1 1 d .
H20A H 0.2937 -0.0230 0.1279 0.055 Uiso 1 1 calc R
C21 C 0.3295(4) 0.2494(4) 0.0366(3) 0.0309(8) Uani 1 1 d .
C22 C 0.3335(5) 0.1977(4) -0.0508(3) 0.0412(10) Uani 1 1 d .
H22A H 0.3899 0.1291 -0.0493 0.049 Uiso 1 1 calc R
C23 C 0.2570(5) 0.2446(5) -0.1394(4) 0.0509(13) Uani 1 1 d .
H23A H 0.2625 0.2090 -0.1985 0.061 Uiso 1 1 calc R
C24 C 0.1725(5) 0.3434(5) -0.1419(4) 0.0561(14) Uani 1 1 d .
H24A H 0.1180 0.3746 -0.2017 0.067 Uiso 1 1 calc R
C25 C 0.1680(5) 0.3956(5) -0.0579(4) 0.0545(14) Uani 1 1 d .
H25A H 0.1109 0.4639 -0.0596 0.065 Uiso 1 1 calc R
C26 C 0.2465(4) 0.3494(4) 0.0303(3) 0.0383(10) Uani 1 1 d .
H26A H 0.2429 0.3876 0.0877 0.046 Uiso 1 1 calc R
C27 C 0.3216(5) 0.3734(6) 0.5564(4) 0.0564(14) Uani 1 1 d .
H27A H 0.3977 0.4246 0.5475 0.068 Uiso 1 1 calc R
C28 C 0.3299(5) 0.2535(6) 0.5603(4) 0.0560(14) Uani 1 1 d .
H28A H 0.4136 0.2088 0.5551 0.067 Uiso 1 1 calc R
C29 C 0.1964(6) 0.2102(5) 0.5730(3) 0.0526(13) Uani 1 1 d .
H29A H 0.1730 0.1314 0.5771 0.063 Uiso 1 1 calc R
C30 C 0.1015(5) 0.3034(5) 0.5787(4) 0.0485(12) Uani 1 1 d .
H30A H 0.0029 0.2987 0.5881 0.058 Uiso 1 1 calc R
C31 C 0.1793(5) 0.4045(5) 0.5678(4) 0.0529(13) Uani 1 1 d .
H31A H 0.1424 0.4807 0.5682 0.063 Uiso 1 1 calc R

loop_
_atom_site_aniso_label
_atom_site_aniso_U_11
_atom_site_aniso_U_22
_atom_site_aniso_U_33
_atom_site_aniso_U_23
_atom_site_aniso_U_13
_atom_site_aniso_U_12
Fe1 0.0291(3) 0.0353(3) 0.0253(3) -0.0126(2) 0.0041(2) -0.0054(2)
C1 0.039(2) 0.038(2) 0.047(3) -0.017(2) 0.0056(19) 0.0035(18)
O1 0.067(2) 0.037(2) 0.076(3) -0.0071(18) 0.008(2) 0.0117(16)
C2 0.0272(18) 0.0236(18) 0.0226(17) -0.0026(14) -0.0017(14) -0.0017(14)
N1 0.0237(15) 0.0287(16) 0.0245(15) -0.0095(13) 0.0005(12) -0.0027(12)
C3 0.0230(18) 0.037(2) 0.0281(19) -0.0102(16) -0.0021(14) -0.0020(15)
C4 0.031(2) 0.052(3) 0.042(2) -0.012(2) -0.0096(18) 0.0077(19)
C5 0.038(2) 0.049(3) 0.050(3) -0.005(2) -0.004(2) -0.016(2)
N2 0.0241(15) 0.0287(17) 0.0226(15) -0.0057(13) 0.0030(12) -0.0037(12)
C6 0.028(2) 0.033(2) 0.034(2) -0.0090(17) 0.0068(16) -0.0075(15)
C7 0.049(3) 0.035(3) 0.124(6) 0.012(3) -0.006(3) -0.015(2)
C8 0.033(2) 0.082(4) 0.048(3) -0.016(3) -0.003(2) -0.019(2)
Si1 0.0254(5) 0.0258(5) 0.0235(5) -0.0059(4) -0.0003(4) -0.0009(4)
C9 0.032(2) 0.030(2) 0.0283(19) -0.0086(16) 0.0005(15) -0.0011(15)
C10 0.033(2) 0.034(2) 0.043(2) -0.0110(19) -0.0021(17) 0.0013(17)
C11 0.031(2) 0.046(3) 0.063(3) -0.021(2) -0.006(2) 0.0094(19)
C12 0.029(2) 0.067(3) 0.057(3) -0.033(3) 0.003(2) 0.001(2)
C13 0.046(3) 0.060(3) 0.035(2) -0.012(2) 0.011(2) -0.010(2)
C14 0.035(2) 0.050(3) 0.035(2) -0.005(2) 0.0016(18) 0.0008(19)
C15 0.0243(18) 0.029(2) 0.035(2) -0.0063(16) -0.0026(15) 0.0004(14)
C16 0.035(2) 0.032(2) 0.035(2) -0.0003(17) -0.0088(17) 0.0012(16)
C17 0.046(3) 0.040(3) 0.046(3) 0.007(2) -0.007(2) -0.002(2)
C18 0.059(3) 0.033(3) 0.062(3) 0.017(2) -0.012(3) -0.014(2)
C19 0.079(4) 0.033(3) 0.076(4) -0.013(3) -0.012(3) -0.021(2)
C20 0.059(3) 0.034(2) 0.044(3) -0.008(2) -0.004(2) -0.010(2)
C21 0.030(2) 0.036(2) 0.0247(18) -0.0040(16) -0.0003(15) -0.0071(16)
C22 0.059(3) 0.037(2) 0.029(2) -0.0087(18) -0.0082(19) -0.008(2)
C23 0.068(3) 0.056(3) 0.030(2) -0.007(2) -0.010(2) -0.024(3)
C24 0.042(3) 0.085(4) 0.030(2) 0.011(2) -0.013(2) -0.012(3)
C25 0.038(3) 0.075(4) 0.036(2) 0.008(2) 0.000(2) 0.015(2)
C26 0.036(2) 0.047(3) 0.027(2) -0.0025(18) 0.0036(16) 0.0087(18)
C27 0.047(3) 0.094(4) 0.036(2) -0.028(3) 0.001(2) -0.027(3)
C28 0.046(3) 0.091(4) 0.027(2) -0.010(2) -0.002(2) 0.010(3)
C29 0.079(4) 0.052(3) 0.024(2) -0.005(2) 0.001(2) -0.012(3)
C30 0.041(3) 0.076(4) 0.032(2) -0.021(2) 0.0113(19) -0.014(2)
C31 0.061(3) 0.068(3) 0.039(3) -0.033(2) 0.008(2) -0.004(3)

loop_
_atom_type_symbol
_atom_type_description
_atom_type_scat_dispersion_real
_atom_type_scat_dispersion_imag
_atom_type_scat_source
C C 0.0033 0.0016 'International Tables Vol C Tables 4.2.6.8 and 6.1.1.4'
H H 0.0000 0.0000 'International Tables Vol C Tables 4.2.6.8 and 6.1.1.4'
N N 0.0061 0.0033 'International Tables Vol C Tables 4.2.6.8 and 6.1.1.4'
O O 0.0106 0.0060 'International Tables Vol C Tables 4.2.6.8 and 6.1.1.4'
Si Si 0.0817 0.0704 'International Tables Vol C Tables 4.2.6.8 and 6.1.1.4'
Fe Fe 0.3463 0.8444 'International Tables Vol C Tables 4.2.6.8 and 6.1.1.4'

loop_
_geom_angle_atom_site_label_1
_geom_angle_atom_site_label_2
_geom_angle_atom_site_label_3
_geom_angle
C1 Fe1 C2 93.54(18)
C1 Fe1 N1 97.61(18)
C2 Fe1 N1 38.14(13)
C1 Fe1 C31 93.8(2)
C2 Fe1 C31 162.44(18)
N1 Fe1 C31 155.11(17)
C1 Fe1 C27 110.3(2)
C2 Fe1 C27 122.65(18)
N1 Fe1 C27 148.4(2)
C31 Fe1 C27 39.8(2)
C1 Fe1 C30 114.6(2)
C2 Fe1 C30 146.39(18)
N1 Fe1 C30 115.84(16)
C31 Fe1 C30 39.43(19)
C27 Fe1 C30 65.93(18)
C1 Fe1 C28 148.4(2)
C2 Fe1 C28 101.11(18)
N1 Fe1 C28 111.20(19)
C31 Fe1 C28 65.2(2)
C27 Fe1 C28 38.6(2)
C30 Fe1 C28 64.48(19)
C1 Fe1 C29 153.3(2)
C2 Fe1 C29 111.29(18)
N1 Fe1 C29 96.34(17)
C31 Fe1 C29 65.3(2)
C27 Fe1 C29 64.8(2)
C30 Fe1 C29 38.7(2)
C28 Fe1 C29 37.8(2)
O1 C1 Fe1 179.3(5)
N1 C2 N2 135.6(3)
N1 C2 Fe1 71.8(2)
N2 C2 Fe1 152.6(3)
C2 N1 C3 143.4(3)
C2 N1 Fe1 70.1(2)
C3 N1 Fe1 141.3(2)
N1 C3 C4 109.6(3)
N1 C3 C5 108.6(3)
C4 C3 C5 110.8(3)
N1 C3 H3A 109.3
C4 C3 H3A 109.3
C5 C3 H3A 109.3
C3 C4 H4A 109.5
C3 C4 H4B 109.5
H4A C4 H4B 109.5
C3 C4 H4C 109.5
H4A C4 H4C 109.5
H4B C4 H4C 109.5
C3 C5 H5A 109.5
C3 C5 H5B 109.5
H5A C5 H5B 109.5
C3 C5 H5C 109.5
H5A C5 H5C 109.5
H5B C5 H5C 109.5
C2 N2 C6 116.7(3)
C2 N2 Si1 122.8(2)
C6 N2 Si1 120.5(2)
N2 C6 C8 112.1(3)
N2 C6 C7 111.6(3)
C8 C6 C7 112.3(4)
N2 C6 H6A 106.8
C8 C6 H6A 106.8
C7 C6 H6A 106.8
C6 C7 H7A 109.5
C6 C7 H7B 109.5
H7A C7 H7B 109.5
C6 C7 H7C 109.5
H7A C7 H7C 109.5
H7B C7 H7C 109.5
C6 C8 H8A 109.5
C6 C8 H8B 109.5
H8A C8 H8B 109.5
C6 C8 H8C 109.5
H8A C8 H8C 109.5
H8B C8 H8C 109.5
N2 Si1 C15 106.62(16)
N2 Si1 C21 108.39(17)
C15 Si1 C21 114.11(17)
N2 Si1 C9 109.94(16)
C15 Si1 C9 108.63(17)
C21 Si1 C9 109.09(17)
C14 C9 C10 117.1(4)
C14 C9 Si1 121.3(3)
C10 C9 Si1 121.6(3)
C11 C10 C9 121.4(4)
C11 C10 H10A 119.3
C9 C10 H10A 119.3
C10 C11 C12 120.2(4)
C10 C11 H11A 119.9
C12 C11 H11A 119.9
C13 C12 C11 119.7(4)
C13 C12 H12A 120.2
C11 C12 H12A 120.2
C12 C13 C14 119.7(4)
C12 C13 H13A 120.2
C14 C13 H13A 120.2
C13 C14 C9 121.9(4)
C13 C14 H14A 119.1
C9 C14 H14A 119.1
C16 C15 C20 117.8(4)
C16 C15 Si1 119.7(3)
C20 C15 Si1 122.4(3)
C17 C16 C15 121.4(4)
C17 C16 H16A 119.3
C15 C16 H16A 119.3
C18 C17 C16 119.9(5)
C18 C17 H17A 120.1
C16 C17 H17A 120.1
C19 C18 C17 119.5(4)
C19 C18 H18A 120.2
C17 C18 H18A 120.2
C18 C19 C20 121.3(5)
C18 C19 H19A 119.3
C20 C19 H19A 119.3
C19 C20 C15 120.1(5)
C19 C20 H20A 119.9
C15 C20 H20A 119.9
C26 C21 C22 117.1(4)
C26 C21 Si1 120.8(3)
C22 C21 Si1 122.1(3)
C23 C22 C21 121.3(5)
C23 C22 H22A 119.3
C21 C22 H22A 119.3
C24 C23 C22 120.0(5)
C24 C23 H23A 120.0
C22 C23 H23A 120.0
C25 C24 C23 119.5(4)
C25 C24 H24A 120.2
C23 C24 H24A 120.2
C24 C25 C26 120.4(5)
C24 C25 H25A 119.8
C26 C25 H25A 119.8
C21 C26 C25 121.6(4)
C21 C26 H26A 119.2
C25 C26 H26A 119.2
C28 C27 C31 107.3(4)
C28 C27 Fe1 72.8(3)
C31 C27 Fe1 69.0(3)
C28 C27 H27A 126.4
C31 C27 H27A 126.4
Fe1 C27 H27A 123.5
C29 C28 C27 109.0(5)
C29 C28 Fe1 71.4(3)
C27 C28 Fe1 68.6(3)
C29 C28 H28A 125.5
C27 C28 H28A 125.5
Fe1 C28 H28A 126.1
C28 C29 C30 108.1(5)
C28 C29 Fe1 70.8(3)
C30 C29 Fe1 69.1(3)
C28 C29 H29A 126.0
C30 C29 H29A 126.0
Fe1 C29 H29A 125.7
C31 C30 C29 107.4(4)
C31 C30 Fe1 68.4(2)
C29 C30 Fe1 72.2(2)
C31 C30 H30A 126.3
C29 C30 H30A 126.3
Fe1 C30 H30A 124.7
C30 C31 C27 108.2(5)
C30 C31 Fe1 72.2(3)
C27 C31 Fe1 71.2(3)
C30 C31 H31A 125.9
C27 C31 H31A 125.9
Fe1 C31 H31A 122.4

loop_
_geom_bond_atom_site_label_1
_geom_bond_atom_site_label_2
_geom_bond_distance
Fe1 C1 1.724(5)
Fe1 C2 1.917(4)
Fe1 N1 1.937(3)
Fe1 C31 2.054(4)
Fe1 C27 2.083(5)
Fe1 C30 2.103(4)
Fe1 C28 2.136(5)
Fe1 C29 2.143(5)
C1 O1 1.172(5)
C2 N1 1.259(4)
C2 N2 1.366(4)
N1 C3 1.464(5)
C3 C4 1.511(5)
C3 C5 1.527(5)
C3 H3A 1.0000
C4 H4A 0.9800
C4 H4B 0.9800
C4 H4C 0.9800
C5 H5A 0.9800
C5 H5B 0.9800
C5 H5C 0.9800
N2 C6 1.495(5)
N2 Si1 1.761(3)
C6 C8 1.500(6)
C6 C7 1.507(6)
C6 H6A 1.0000
C7 H7A 0.9800
C7 H7B 0.9800
C7 H7C 0.9800
C8 H8A 0.9800
C8 H8B 0.9800
C8 H8C 0.9800
Si1 C15 1.867(4)
Si1 C21 1.872(4)
Si1 C9 1.879(4)
C9 C14 1.390(5)
C9 C10 1.396(6)
C10 C11 1.381(6)
C10 H10A 0.9500
C11 C12 1.382(7)
C11 H11A 0.9500
C12 C13 1.380(7)
C12 H12A 0.9500
C13 C14 1.386(6)
C13 H13A 0.9500
C14 H14A 0.9500
C15 C16 1.399(6)
C15 C20 1.403(6)
C16 C17 1.394(6)
C16 H16A 0.9500
C17 C18 1.383(7)
C17 H17A 0.9500
C18 C19 1.373(8)
C18 H18A 0.9500
C19 C20 1.393(6)
C19 H19A 0.9500
C20 H20A 0.9500
C21 C26 1.382(6)
C21 C22 1.398(6)
C22 C23 1.384(6)
C22 H22A 0.9500
C23 C24 1.384(8)
C23 H23A 0.9500
C24 C25 1.363(8)
C24 H24A 0.9500
C25 C26 1.390(6)
C25 H25A 0.9500
C26 H26A 0.9500
C27 C28 1.396(8)
C27 C31 1.409(7)
C27 H27A 0.9500
C28 C29 1.385(7)
C28 H28A 0.9500
C29 C30 1.408(7)
C29 H29A 0.9500
C30 C31 1.403(7)
C30 H30A 0.9500
C31 H31A 0.9500

loop_
_geom_torsion_atom_site_label_1
_geom_torsion_atom_site_label_2
_geom_torsion_atom_site_label_3
_geom_torsion_atom_site_label_4
_geom_torsion
C2 Fe1 C1 O1 -107(39)
N1 Fe1 C1 O1 -145(39)
C31 Fe1 C1 O1 57(39)
C27 Fe1 C1 O1 20(39)
C30 Fe1 C1 O1 92(39)
C28 Fe1 C1 O1 11(39)
C29 Fe1 C1 O1 94(39)
C1 Fe1 C2 N1 -97.8(3)
C31 Fe1 C2 N1 147.6(6)
C27 Fe1 C2 N1 145.2(3)
C30 Fe1 C2 N1 50.1(4)
C28 Fe1 C2 N1 110.3(3)
C29 Fe1 C2 N1 72.3(3)
C1 Fe1 C2 N2 82.5(6)
N1 Fe1 C2 N2 -179.7(7)
C31 Fe1 C2 N2 -32.1(10)
C27 Fe1 C2 N2 -34.5(7)
C30 Fe1 C2 N2 -129.6(6)
C28 Fe1 C2 N2 -69.4(6)
C29 Fe1 C2 N2 -107.4(6)
N2 C2 N1 C3 -25.3(9)
Fe1 C2 N1 C3 154.9(5)
N2 C2 N1 Fe1 179.8(5)
C1 Fe1 N1 C2 86.0(3)
C31 Fe1 N1 C2 -157.4(4)
C27 Fe1 N1 C2 -66.3(4)
C30 Fe1 N1 C2 -151.8(3)
C28 Fe1 N1 C2 -80.8(3)
C29 Fe1 N1 C2 -116.7(3)
C1 Fe1 N1 C3 -70.1(4)
C2 Fe1 N1 C3 -156.1(5)
C31 Fe1 N1 C3 46.5(6)
C27 Fe1 N1 C3 137.6(4)
C30 Fe1 N1 C3 52.0(4)
C28 Fe1 N1 C3 123.0(4)
C29 Fe1 N1 C3 87.1(4)
C2 N1 C3 C4 -96.5(6)
Fe1 N1 C3 C4 43.8(5)
C2 N1 C3 C5 142.3(5)
Fe1 N1 C3 C5 -77.4(5)
N1 C2 N2 C6 166.6(4)
Fe1 C2 N2 C6 -13.8(8)
N1 C2 N2 Si1 -11.1(6)
Fe1 C2 N2 Si1 168.4(4)
C2 N2 C6 C8 65.6(5)
Si1 N2 C6 C8 -116.6(3)
C2 N2 C6 C7 -61.3(5)
Si1 N2 C6 C7 116.5(4)
C2 N2 Si1 C15 -42.1(3)
C6 N2 Si1 C15 140.2(3)
C2 N2 Si1 C21 81.1(3)
C6 N2 Si1 C21 -96.5(3)
C2 N2 Si1 C9 -159.7(3)
C6 N2 Si1 C9 22.6(3)
N2 Si1 C9 C14 -85.2(4)
C15 Si1 C9 C14 158.5(3)
C21 Si1 C9 C14 33.5(4)
N2 Si1 C9 C10 96.0(4)
C15 Si1 C9 C10 -20.3(4)
C21 Si1 C9 C10 -145.3(3)
C14 C9 C10 C11 2.3(6)
Si1 C9 C10 C11 -178.9(3)
C9 C10 C11 C12 -1.0(7)
C10 C11 C12 C13 -0.2(7)
C11 C12 C13 C14 0.1(7)
C12 C13 C14 C9 1.3(7)
C10 C9 C14 C13 -2.4(7)
Si1 C9 C14 C13 178.7(4)
N2 Si1 C15 C16 -29.4(3)
C21 Si1 C15 C16 -149.0(3)
C9 Si1 C15 C16 89.1(3)
N2 Si1 C15 C20 153.6(3)
C21 Si1 C15 C20 34.0(4)
C9 Si1 C15 C20 -88.0(4)
C20 C15 C16 C17 -0.3(6)
Si1 C15 C16 C17 -177.4(3)
C15 C16 C17 C18 0.7(7)
C16 C17 C18 C19 -0.1(8)
C17 C18 C19 C20 -1.0(9)
C18 C19 C20 C15 1.5(8)
C16 C15 C20 C19 -0.8(7)
Si1 C15 C20 C19 176.3(4)
N2 Si1 C21 C26 -8.8(4)
C15 Si1 C21 C26 109.8(3)
C9 Si1 C21 C26 -128.5(3)
N2 Si1 C21 C22 171.1(3)
C15 Si1 C21 C22 -70.3(4)
C9 Si1 C21 C22 51.4(4)
C26 C21 C22 C23 -0.3(6)
Si1 C21 C22 C23 179.8(3)
C21 C22 C23 C24 -1.1(7)
C22 C23 C24 C25 1.6(7)
C23 C24 C25 C26 -0.7(7)
C22 C21 C26 C25 1.3(6)
Si1 C21 C26 C25 -178.8(3)
C24 C25 C26 C21 -0.8(7)
C1 Fe1 C27 C28 -172.6(3)
C2 Fe1 C27 C28 -64.2(3)
N1 Fe1 C27 C28 -22.0(5)
C31 Fe1 C27 C28 116.9(4)
C30 Fe1 C27 C28 78.6(3)
C29 Fe1 C27 C28 35.9(3)
C1 Fe1 C27 C31 70.5(4)
C2 Fe1 C27 C31 178.9(3)
N1 Fe1 C27 C31 -138.9(3)
C30 Fe1 C27 C31 -38.3(3)
C28 Fe1 C27 C31 -116.9(4)
C29 Fe1 C27 C31 -81.0(3)
C31 C27 C28 C29 0.5(5)
Fe1 C27 C28 C29 -60.2(3)
C31 C27 C28 Fe1 60.7(3)
C1 Fe1 C28 C29 133.4(4)
C2 Fe1 C28 C29 -110.5(3)
N1 Fe1 C28 C29 -72.1(3)
C31 Fe1 C28 C29 81.1(3)
C27 Fe1 C28 C29 120.1(4)
C30 Fe1 C28 C29 37.3(3)
C1 Fe1 C28 C27 13.3(5)
C2 Fe1 C28 C27 129.4(3)
N1 Fe1 C28 C27 167.8(3)
C31 Fe1 C28 C27 -39.0(3)
C30 Fe1 C28 C27 -82.7(3)
C29 Fe1 C28 C27 -120.1(4)
C27 C28 C29 C30 -0.8(5)
Fe1 C28 C29 C30 -59.3(3)
C27 C28 C29 Fe1 58.5(3)
C1 Fe1 C29 C28 -122.0(5)
C2 Fe1 C29 C28 80.5(3)
N1 Fe1 C29 C28 116.8(3)
C31 Fe1 C29 C28 -80.8(3)
C27 Fe1 C29 C28 -36.7(3)
C30 Fe1 C29 C28 -119.0(5)
C1 Fe1 C29 C30 -3.0(6)
C2 Fe1 C29 C30 -160.5(3)
N1 Fe1 C29 C30 -124.2(3)
C31 Fe1 C29 C30 38.2(3)
C27 Fe1 C29 C30 82.3(3)
C28 Fe1 C29 C30 119.0(5)
C28 C29 C30 C31 0.8(5)
Fe1 C29 C30 C31 -59.6(3)
C28 C29 C30 Fe1 60.4(3)
C1 Fe1 C30 C31 -63.8(4)
C2 Fe1 C30 C31 151.9(3)
N1 Fe1 C30 C31 -176.3(3)
C27 Fe1 C30 C31 38.6(3)
C28 Fe1 C30 C31 81.3(4)
C29 Fe1 C30 C31 117.7(5)
C1 Fe1 C30 C29 178.5(3)
C2 Fe1 C30 C29 34.2(5)
N1 Fe1 C30 C29 65.9(3)
C31 Fe1 C30 C29 -117.7(5)
C27 Fe1 C30 C29 -79.1(3)
C28 Fe1 C30 C29 -36.4(3)
C29 C30 C31 C27 -0.4(5)
Fe1 C30 C31 C27 -62.5(3)
C29 C30 C31 Fe1 62.0(3)
C28 C27 C31 C30 0.0(5)
Fe1 C27 C31 C30 63.1(3)
C28 C27 C31 Fe1 -63.1(3)
C1 Fe1 C31 C30 125.2(3)
C2 Fe1 C31 C30 -120.2(6)
N1 Fe1 C31 C30 7.9(6)
C27 Fe1 C31 C30 -117.1(5)
C28 Fe1 C31 C30 -79.3(4)
C29 Fe1 C31 C30 -37.5(3)
C1 Fe1 C31 C27 -117.7(4)
C2 Fe1 C31 C27 -3.1(8)
N1 Fe1 C31 C27 125.0(4)
C30 Fe1 C31 C27 117.1(5)
C28 Fe1 C31 C27 37.8(3)
C29 Fe1 C31 C27 79.6(4)
